data_4341832
loop_
_publ_author_name
'Ling, Jie'
'Hobbs, Franklin'
'Prendergast, Steven'
'Adelani, Pius O.'
'Babo, Jean-Marie'
'Qiu, Jie'
'Weng, Zhehui'
'Burns, Peter C.'

_publ_section_title
;
 Hybrid Uranium-Transition-Metal Oxide Cage Clusters.
;
_journal_name_full 'Inorganic chemistry'
_journal_page_first 141201075026001
_journal_paper_doi 10.1021/ic5018449
_journal_year 2014
_chemical_formula_moiety '[(UO2)18(O2)15(W2O9)(PO4)12(H2O)6]'
_chemical_formula_sum 'O129 P12 U18 W2'
_chemical_formula_weight 7087.88
_chemical_melting_point ?
_chemical_name_common U18W2P6
_chemical_name_systematic
; 
 ? 
;
_space_group_IT_number 194
_symmetry_cell_setting hexagonal
_symmetry_space_group_name_Hall '-P 6c 2c'
_symmetry_space_group_name_H-M 'P 63/m m c'
_atom_sites_solution_hydrogens none
_atom_sites_solution_primary direct
_atom_sites_solution_secondary difmap
_audit_creation_method SHELXL-97
_cell_angle_alpha 90.00
_cell_angle_beta 90.00
_cell_angle_gamma 120.00
_cell_formula_units_Z 2
_cell_length_a 26.272(3)
_cell_length_b 26.272(3)
_cell_length_c 21.354(2)
_cell_measurement_reflns_used 3045
_cell_measurement_temperature 100(2)
_cell_measurement_theta_max 22.35
_cell_measurement_theta_min 1.31
_cell_volume 12764(2)
_computing_cell_refinement 'SMART SAINT'
_computing_data_collection SMART
_computing_data_reduction SAINT
_computing_molecular_graphics 'SHELXP-97 (Sheldrick, 1997)'
_computing_publication_material 'SHELCIF-97 (Sheldrick, 2000)'
_computing_structure_refinement 'SHELXL-97 (Sheldrick, 1997)'
_computing_structure_solution 'SHELXS-97 (Sheldrick, 1990)'
_diffrn_ambient_temperature 100(2)
_diffrn_detector_area_resol_mean 0
_diffrn_measured_fraction_theta_full 0.997
_diffrn_measured_fraction_theta_max 0.997
_diffrn_measurement_device_type 'Bruker APEX'
_diffrn_measurement_method '0.3 wide w/ exposures'
_diffrn_radiation_monochromator graphite
_diffrn_radiation_source 'fine-focus sealed tube'
_diffrn_radiation_type MoK\a
_diffrn_radiation_wavelength 0.71073
_diffrn_reflns_av_R_equivalents 0.0643
_diffrn_reflns_av_sigmaI/netI 0.0183
_diffrn_reflns_limit_h_max 28
_diffrn_reflns_limit_h_min -28
_diffrn_reflns_limit_k_max 28
_diffrn_reflns_limit_k_min -28
_diffrn_reflns_limit_l_max 22
_diffrn_reflns_limit_l_min -22
_diffrn_reflns_number 95485
_diffrn_reflns_theta_full 22.35
_diffrn_reflns_theta_max 22.35
_diffrn_reflns_theta_min 1.31
_diffrn_standards_decay_% 0
_diffrn_standards_interval_count N/A
_diffrn_standards_interval_time N/A
_diffrn_standards_number N/A
_exptl_absorpt_coefficient_mu 12.405
_exptl_absorpt_correction_T_max 0.689
_exptl_absorpt_correction_T_min 0.504
_exptl_absorpt_correction_type multi-scan
_exptl_absorpt_process_details SADABS
_exptl_crystal_colour yellow
_exptl_crystal_density_diffrn 1.844
_exptl_crystal_density_meas ?
_exptl_crystal_density_method 'not measured'
_exptl_crystal_description plate
_exptl_crystal_F_000 6032
_exptl_crystal_size_max 0.056
_exptl_crystal_size_mid 0.048
_exptl_crystal_size_min 0.030
_refine_diff_density_max 3.244
_refine_diff_density_min -1.004
_refine_diff_density_rms 0.267
_refine_ls_extinction_method none
_refine_ls_goodness_of_fit_ref 1.088
_refine_ls_hydrogen_treatment none
_refine_ls_matrix_type full
_refine_ls_number_parameters 84
_refine_ls_number_reflns 3045
_refine_ls_number_restraints 0
_refine_ls_restrained_S_all 1.088
_refine_ls_R_factor_all 0.0686
_refine_ls_R_factor_gt 0.0601
_refine_ls_shift/su_max 0.017
_refine_ls_shift/su_mean 0.004
_refine_ls_structure_factor_coef Fsqd
_refine_ls_weighting_details 'calc w=1/[\s^2^(Fo^2^)+(0.0796P)^2^+590.1218P] where P=(Fo^2^+2Fc^2^)/3'
_refine_ls_weighting_scheme calc
_refine_ls_wR_factor_gt 0.1609
_refine_ls_wR_factor_ref 0.1663
_reflns_number_gt 2636
_reflns_number_total 3045
_reflns_threshold_expression >2sigma(I)
_cod_data_source_file ic5018449_si_008.cif
_cod_data_source_block test
_cod_depositor_comments
;
The following automatic conversions were performed:

'_chemical_melting_point' value 'n/a' was changed to '?' - the value
is undefined or not given.

Automatic conversion script
Id: cif_fix_values 2935 2014-11-11 08:27:57Z andrius 

The following automatic conversions were performed:

'_exptl_crystal_density_meas' value 'n/a' was changed to '?' - the
value is perceived as not measured.

Automatic conversion script
Id: cif_fix_values 3008 2015-01-20 13:52:24Z robertas 
;
_cod_original_sg_symbol_H-M P63/mmc
_cod_database_code 4341832
_shelx_f_squared_multiplier 1.000

loop_
_symmetry_equiv_pos_as_xyz
'x, y, z'
'-y, x-y, z'
'-x+y, -x, z'
'-x, -y, z+1/2'
'y, -x+y, z+1/2'
'x-y, x, z+1/2'
'y, x, -z'
'x-y, -y, -z'
'-x, -x+y, -z'
'-y, -x, -z+1/2'
'-x+y, y, -z+1/2'
'x, x-y, -z+1/2'
'-x, -y, -z'
'y, -x+y, -z'
'x-y, x, -z'
'x, y, -z-1/2'
'-y, x-y, -z-1/2'
'-x+y, -x, -z-1/2'
'-y, -x, z'
'-x+y, y, z'
'x, x-y, z'
'y, x, z-1/2'
'x-y, -y, z-1/2'
'-x, -x+y, z-1/2'

loop_
_atom_site_label
_atom_site_type_symbol
_atom_site_fract_x
_atom_site_fract_y
_atom_site_fract_z
_atom_site_U_iso_or_equiv
_atom_site_adp_type
_atom_site_occupancy
_atom_site_symmetry_multiplicity
_atom_site_calc_flag
_atom_site_refinement_flags
U1 U 0.19122(2) 0.38244(4) 0.34757(4) 0.0318(3) Uani 1 2 d S
U2 U 0.19094(4) 0.59547(2) 0.56251(4) 0.0306(3) Uani 1 2 d S
U3 U 0.23626(2) 0.47252(4) 0.51136(4) 0.0314(3) Uani 1 2 d S
W1 W 0.3333 0.6667 0.67645(7) 0.0311(5) Uani 1 6 d S
P1 P 0.3101(2) 0.4110(2) 0.4125(2) 0.0333(11) Uani 1 1 d .
O1 O 0.2603(5) 0.4204(4) 0.4381(5) 0.025(2) Uiso 1 1 d .
O2 O 0.2664(3) 0.5329(6) 0.4587(6) 0.015(3) Uiso 1 2 d S
O3 O 0.2279(3) 0.4557(6) 0.3181(7) 0.023(3) Uiso 1 2 d S
O4 O 0.1179(7) 0.5590(3) 0.4758(7) 0.028(4) Uiso 1 2 d S
O5 O 0.3999(9) 0.6999(5) 0.7500 0.028(5) Uiso 1 4 d S
O6 O 0.2037(4) 0.4074(7) 0.5612(7) 0.032(4) Uiso 1 2 d S
O7 O 0.1617(4) 0.4964(4) 0.5375(4) 0.024(2) Uiso 1 1 d .
O8 O 0.2069(5) 0.5183(5) 0.5866(5) 0.032(3) Uiso 1 1 d .
O9 O 0.1336(7) 0.5668(3) 0.6186(8) 0.034(4) Uiso 1 2 d S
O10 O 0.2839(5) 0.3800(5) 0.3501(5) 0.028(3) Uiso 1 1 d .
O11 O 0.2001(7) 0.3455(8) 0.2500 0.040(4) Uiso 1 2 d S
O12 O 0.2489(7) 0.6244(4) 0.5055(8) 0.038(4) Uiso 1 2 d S
O13 O 0.1550(3) 0.3100(6) 0.3800(7) 0.027(4) Uiso 1 2 d S
O14 O 0.2628(7) 0.6314(4) 0.6407(8) 0.037(4) Uiso 1 2 d S
O15 O 0.3181(6) 0.3689(6) 0.4559(6) 0.055(4) Uiso 1 1 d .
O16 O 0.3637(6) 0.4678(6) 0.4027(6) 0.052(3) Uiso 1 1 d .

loop_
_atom_site_aniso_label
_atom_site_aniso_U_11
_atom_site_aniso_U_22
_atom_site_aniso_U_33
_atom_site_aniso_U_23
_atom_site_aniso_U_13
_atom_site_aniso_U_12
U1 0.0376(5) 0.0337(6) 0.0226(5) 0.0013(4) 0.0006(2) 0.0168(3)
U2 0.0328(6) 0.0399(5) 0.0168(5) 0.00065(19) 0.0013(4) 0.0164(3)
U3 0.0363(5) 0.0369(6) 0.0212(5) 0.0034(4) 0.0017(2) 0.0184(3)
W1 0.0419(7) 0.0419(7) 0.0095(8) 0.000 0.000 0.0209(3)
P1 0.038(3) 0.047(3) 0.027(2) -0.001(2) -0.002(2) 0.030(2)

loop_
_atom_type_symbol
_atom_type_description
_atom_type_scat_dispersion_real
_atom_type_scat_dispersion_imag
_atom_type_scat_source
O O 0.0106 0.0060 'International Tables Vol C Tables 4.2.6.8 and 6.1.1.4'
P P 0.1023 0.0942 'International Tables Vol C Tables 4.2.6.8 and 6.1.1.4'
W W -0.8490 6.8722 'International Tables Vol C Tables 4.2.6.8 and 6.1.1.4'
U U -9.6767 9.6646 'International Tables Vol C Tables 4.2.6.8 and 6.1.1.4'

loop_
_geom_angle_atom_site_label_1
_geom_angle_atom_site_label_2
_geom_angle_atom_site_label_3
_geom_angle
_geom_angle_site_symmetry_1
_geom_angle_site_symmetry_3
O13 U1 O3 177.9(7) . .
O13 U1 O11 90.8(6) . 20
O3 U1 O11 91.2(6) . 20
O13 U1 O11 90.8(6) . .
O3 U1 O11 91.2(6) . .
O11 U1 O11 35.5(8) 20 .
O13 U1 O1 91.1(5) . .
O3 U1 O1 87.1(4) . .
O11 U1 O1 165.8(4) 20 .
O11 U1 O1 130.3(5) . .
O13 U1 O1 91.1(5) . 20
O3 U1 O1 87.1(4) . 20
O11 U1 O1 130.3(5) 20 20
O11 U1 O1 165.8(4) . 20
O1 U1 O1 63.7(5) . 20
O13 U1 O10 88.3(2) . 20
O3 U1 O10 91.7(2) . 20
O11 U1 O10 72.9(4) 20 20
O11 U1 O10 108.4(5) . 20
O1 U1 O10 121.2(3) . 20
O1 U1 O10 57.5(3) 20 20
O13 U1 O10 88.3(2) . .
O3 U1 O10 91.7(2) . .
O11 U1 O10 108.4(5) 20 .
O11 U1 O10 72.9(4) . .
O1 U1 O10 57.5(3) . .
O1 U1 O10 121.2(3) 20 .
O10 U1 O10 176.4(5) 20 .
O13 U1 P1 91.1(2) . .
O3 U1 P1 87.8(2) . .
O11 U1 P1 136.8(4) 20 .
O11 U1 P1 101.3(4) . .
O1 U1 P1 29.0(2) . .
O1 U1 P1 92.8(2) 20 .
O10 U1 P1 150.3(3) 20 .
O10 U1 P1 28.6(3) . .
O13 U1 P1 91.1(2) . 20
O3 U1 P1 87.8(2) . 20
O11 U1 P1 101.3(4) 20 20
O11 U1 P1 136.8(4) . 20
O1 U1 P1 92.8(2) . 20
O1 U1 P1 29.0(2) 20 20
O10 U1 P1 28.6(3) 20 20
O10 U1 P1 150.3(3) . 20
P1 U1 P1 121.76(17) . 20
O13 U1 U3 97.6(5) . .
O3 U1 U3 80.3(5) . .
O11 U1 U3 160.4(4) 20 .
O11 U1 U3 160.4(4) . .
O1 U1 U3 32.4(2) . .
O1 U1 U3 32.4(2) 20 .
O10 U1 U3 89.6(2) 20 .
O10 U1 U3 89.6(2) . .
P1 U1 U3 61.01(8) . .
P1 U1 U3 61.01(8) 20 .
O12 U2 O9 179.9(10) . .
O12 U2 O8 92.0(3) . .
O9 U2 O8 88.0(3) . .
O12 U2 O8 92.0(3) . 21_565
O9 U2 O8 88.0(3) . 21_565
O8 U2 O8 148.5(5) . 21_565
O12 U2 O14 88.3(7) . .
O9 U2 O14 91.9(7) . .
O8 U2 O14 74.5(3) . .
O8 U2 O14 74.5(3) 21_565 .
O12 U2 O7 93.1(3) . .
O9 U2 O7 86.9(3) . .
O8 U2 O7 36.4(4) . .
O8 U2 O7 172.7(4) 21_565 .
O14 U2 O7 110.9(2) . .
O12 U2 O7 93.1(3) . 21_565
O9 U2 O7 86.9(3) . 21_565
O8 U2 O7 172.7(4) . 21_565
O8 U2 O7 36.4(4) 21_565 21_565
O14 U2 O7 110.9(2) . 21_565
O7 U2 O7 138.0(5) . 21_565
O12 U2 O4 89.2(6) . .
O9 U2 O4 90.7(6) . .
O8 U2 O4 105.6(3) . .
O8 U2 O4 105.6(3) 21_565 .
O14 U2 O4 177.5(5) . .
O7 U2 O4 69.3(2) . .
O7 U2 O4 69.3(2) 21_565 .
O2 U3 O6 176.4(6) . .
O2 U3 O8 95.2(4) . 20
O6 U3 O8 87.8(5) . 20
O2 U3 O8 95.2(4) . .
O6 U3 O8 87.8(5) . .
O8 U3 O8 71.2(5) 20 .
O2 U3 O1 88.2(4) . .
O6 U3 O1 88.8(5) . .
O8 U3 O1 110.4(4) 20 .
O8 U3 O1 176.1(4) . .
O2 U3 O1 88.2(4) . 20
O6 U3 O1 88.8(5) . 20
O8 U3 O1 176.1(4) 20 20
O8 U3 O1 110.4(4) . 20
O1 U3 O1 67.7(5) . 20
O2 U3 O7 88.4(3) . 20
O6 U3 O7 92.7(3) . 20
O8 U3 O7 36.0(3) 20 20
O8 U3 O7 107.0(4) . 20
O1 U3 O7 75.0(3) . 20
O1 U3 O7 142.6(3) 20 20
O2 U3 O7 88.4(3) . .
O6 U3 O7 92.7(3) . .
O8 U3 O7 107.0(4) 20 .
O8 U3 O7 36.0(3) . .
O1 U3 O7 142.6(3) . .
O1 U3 O7 75.0(3) 20 .
O7 U3 O7 142.2(5) 20 .
O2 U3 U1 81.1(4) . .
O6 U3 U1 95.3(5) . .
O8 U3 U1 144.3(3) 20 .
O8 U3 U1 144.3(3) . .
O1 U3 U1 34.4(2) . .
O1 U3 U1 34.4(2) 20 .
O7 U3 U1 108.4(2) 20 .
O7 U3 U1 108.4(2) . .
O14 W1 O14 102.9(6) . 3_565
O14 W1 O14 102.9(6) . 2_665
O14 W1 O14 102.9(6) 3_565 2_665
O14 W1 O5 89.8(5) . 2_665
O14 W1 O5 89.8(5) 3_565 2_665
O14 W1 O5 159.4(7) 2_665 2_665
O14 W1 O5 159.4(7) . .
O14 W1 O5 89.8(5) 3_565 .
O14 W1 O5 89.8(5) 2_665 .
O5 W1 O5 73.9(6) 2_665 .
O14 W1 O5 89.8(5) . 3_565
O14 W1 O5 159.4(7) 3_565 3_565
O14 W1 O5 89.8(5) 2_665 3_565
O5 W1 O5 73.9(6) 2_665 3_565
O5 W1 O5 73.9(6) . 3_565
O14 W1 W1 115.5(5) . 16_557
O14 W1 W1 115.5(5) 3_565 16_557
O14 W1 W1 115.5(5) 2_665 16_557
O5 W1 W1 44.0(4) 2_665 16_557
O5 W1 W1 44.0(4) . 16_557
O5 W1 W1 44.0(4) 3_565 16_557
O16 P1 O15 114.2(8) . .
O16 P1 O1 110.3(7) . .
O15 P1 O1 109.4(7) . .
O16 P1 O10 111.4(7) . .
O15 P1 O10 109.1(7) . .
O1 P1 O10 101.7(6) . .
O16 P1 U1 121.0(6) . .
O15 P1 U1 124.8(6) . .
O1 P1 U1 51.4(4) . .
O10 P1 U1 50.4(4) . .
P1 O1 U3 144.9(6) . .
P1 O1 U1 99.6(5) . .
U3 O1 U1 113.2(4) . .
W1 O5 W1 92.1(8) . 16_557
O8 O7 U2 69.9(6) . .
O8 O7 U3 70.3(6) . .
U2 O7 U3 118.6(4) . .
O7 O8 U2 73.7(6) . .
O7 O8 U3 73.8(6) . .
U2 O8 U3 122.8(5) . .
P1 O10 U1 101.0(5) . .
O11 O11 U1 72.3(4) 20 .
O11 O11 U1 72.3(4) 20 16_556
U1 O11 U1 124.0(7) . 16_556
W1 O14 U2 159.9(9) . .

loop_
_geom_bond_atom_site_label_1
_geom_bond_atom_site_label_2
_geom_bond_distance
_geom_bond_site_symmetry_2
U1 O13 1.788(15) .
U1 O3 1.782(14) .
U1 O11 2.359(8) 20
U1 O11 2.359(8) .
U1 O1 2.493(10) .
U1 O1 2.493(10) 20
U1 O10 2.469(11) 20
U1 O10 2.469(11) .
U1 P1 3.145(4) .
U1 P1 3.145(4) 20
U1 U3 4.0539(13) .
U2 O12 1.794(17) .
U2 O9 1.771(16) .
U2 O8 2.325(11) .
U2 O8 2.325(11) 21_565
U2 O14 2.337(17) .
U2 O7 2.378(10) .
U2 O7 2.378(10) 21_565
U2 O4 2.488(15) .
U3 O2 1.775(13) .
U3 O6 1.824(16) .
U3 O8 2.355(11) 20
U3 O8 2.355(11) .
U3 O1 2.364(10) .
U3 O1 2.364(10) 20
U3 O7 2.402(10) 20
U3 O7 2.402(10) .
W1 O14 1.777(17) .
W1 O14 1.777(17) 3_565
W1 O14 1.777(17) 2_665
W1 O5 2.182(15) 2_665
W1 O5 2.182(15) .
W1 O5 2.182(15) 3_565
W1 W1 3.141(3) 16_557
P1 O16 1.467(14) .
P1 O15 1.536(15) .
P1 O1 1.547(11) .
P1 O10 1.533(11) .
O5 W1 2.182(15) 16_557
O7 O8 1.469(14) .
O11 O11 1.44(3) 20
O11 U1 2.359(8) 16_556
